data_1537343
loop_
_publ_author_name
'Gorbunova, Yu.E.'
'Novitskaya, G.N.'
'Kuznetsov, V.G.'

_publ_section_title
;
 Crystal structure of (N H4)6 (Zr2 (O H)2 (C O3)6) (H2 O)3
;
_journal_name_full 'Zhurnal Strukturnoi Khimii (Issue-No. from 1981)'
_journal_page_first 560
_journal_page_last 562
_journal_volume 11
_journal_year 1970
_chemical_formula_sum 'C6 H32 N6 O23 Zr2'
_chemical_name_systematic '(N H4)6 Zr2 (O H)2 (C O3)6 (H2 O)3'
_space_group_IT_number 14
_symmetry_space_group_name_Hall '-P 2yab'
_symmetry_space_group_name_H-M 'P 1 21/a 1'
_cell_angle_alpha 90
_cell_angle_beta 114
_cell_angle_gamma 90
_cell_formula_units_Z 2
_cell_length_a 18.06
_cell_length_b 11.58
_cell_length_c 6.99
_cell_volume 1335.468
_citation_journal_id_ASTM ZSTKAI
_cod_data_source_file Gorbunova_ZSTKAI_1970_329.cif
_cod_data_source_block C6H32N6O23Zr2
_cod_original_sg_symbol_Hall '-P 2ybc (z,y,-x)'
_cod_database_code 1537343

loop_
_symmetry_equiv_pos_as_xyz
x,y,z
-x+1/2,y+1/2,-z
-x,-y,-z
x-1/2,-y-1/2,z

loop_
_atom_site_label
_atom_site_type_symbol
_atom_site_fract_x
_atom_site_fract_y
_atom_site_fract_z
_atom_site_occupancy
_atom_site_U_iso_or_equiv
O12 O-2 0.318 0.193 0.176 0.75 0.0
O5 O-2 0.048 0.274 0.664 1 0.0
C3 C+4 0 0.148 0.069 1 0.0
O7 O-2 0.134 0.422 0.698 1 0.0
O11 O-2 0.473 0.06 0.205 0.75 0.0
O1 O-2 0.471 0.439 0.592 1 0.0
N3 N-3 0.393 0.101 0.64 1 0.0
O4 O-2 0.179 0.059 0.524 1 0.0
C2 C+4 0.1 0.312 0.574 1 0.0
N1 N-3 0.159 0.303 0.134 1 0.0
O2 O-2 0.29 0.046 0.821 1 0.0
O8 O-2 0.069 0.117 0.183 1 0.0
O10 O-2 0.446 0.317 0.191 1 0.0
N2 N-3 0.3 0.462 0.839 1 0.0
O6 O-2 0.126 0.272 0.46 1 0.0
C1 C+4 0.217 0.054 0.713 1 0.0
O9 O-2 0.435 0.321 0.872 1 0.0
O3 O-2 0.168 0.077 0.801 1 0.0
Zr1 Zr+4 0.059 0.115 0.475 1 0.0
